data_4032022
loop_
_publ_author_name
'Della Sala, Paolo'
'Gaeta, Carmine'
'Navarra, Wanda'
'Talotta, Carmen'
'De Rosa, Margherita'
'Brancatelli, Giovanna'
'Geremia, Silvano'
'Capitelli, Francesco'
'Neri, Placido'

_publ_section_title
;
 Improved Synthesis of Larger Resorcinarenes.
;
_journal_issue 13
_journal_name_full 'The Journal of organic chemistry'
_journal_page_first 5726
_journal_page_last 5731
_journal_paper_doi 10.1021/acs.joc.6b00803
_journal_volume 81
_journal_year 2016
_chemical_formula_sum 'C50 H60 O10'
_chemical_formula_weight 820.98
_space_group_IT_number 2
_symmetry_cell_setting triclinic
_symmetry_Int_Tables_number 2
_symmetry_space_group_name_Hall '-P 1'
_symmetry_space_group_name_H-M 'P -1'
_atom_sites_solution_hydrogens geom
_audit_creation_date 2015-10-13T17:22:41-00:00
_audit_creation_method 'WinGX routine CIF_UPDATE'
_cell_angle_alpha 103.467(2)
_cell_angle_beta 94.715(3)
_cell_angle_gamma 114.462(2)
_cell_formula_units_Z 2
_cell_length_a 11.20(1)
_cell_length_b 13.43(1)
_cell_length_c 16.32(1)
_cell_measurement_reflns_used 10971
_cell_measurement_temperature 100(2)
_cell_measurement_theta_max 29.981
_cell_measurement_theta_min 1.717
_cell_volume 2128(3)
_computing_data_collection 'Elettra XRD1 Data Collection SW'
_computing_molecular_graphics Pymol
_computing_publication_material 'SHELXL-2014/7 (Sheldrick, 2014)'
_computing_structure_refinement 'SHELXL-2014/7 (Sheldrick, 2014)'
_computing_structure_solution 'SIR2011, updated version of SIR2008 (Burla et al., 2007)'
_diffrn_ambient_temperature 100(2)
_diffrn_measured_fraction_theta_full 0.858
_diffrn_measured_fraction_theta_max 0.846
_diffrn_measurement_device_type 'Dectris Pilatus 2M'
_diffrn_measurement_method 'CCD rotation images, thick slices'
_diffrn_radiation_monochromator Si111
_diffrn_radiation_source 'Elettra Synchrotron, Trieste (Italy)'
_diffrn_radiation_wavelength 0.7
_diffrn_reflns_av_unetI/netI 0.0198
_diffrn_reflns_Laue_measured_fraction_full 0.858
_diffrn_reflns_Laue_measured_fraction_max 0.846
_diffrn_reflns_number 10971
_diffrn_reflns_point_group_measured_fraction_full 0.858
_diffrn_reflns_point_group_measured_fraction_max 0.846
_diffrn_reflns_theta_full 24.835
_diffrn_reflns_theta_max 29.981
_diffrn_reflns_theta_min 1.717
_exptl_absorpt_coefficient_mu 0.084
_exptl_absorpt_correction_type none
_exptl_crystal_colour colorless
_exptl_crystal_density_diffrn 1.281
_exptl_crystal_description block
_exptl_crystal_F_000 880
_exptl_crystal_size_max 0.15
_exptl_crystal_size_mid 0.12
_exptl_crystal_size_min 0.08
_refine_diff_density_max 0.529
_refine_diff_density_min -0.58
_refine_diff_density_rms 0.12
_refine_ls_extinction_coef 2.18(5)
_refine_ls_extinction_expression Fc^*^=kFc[1+0.001xFc^2^\l^3^/sin(2\q)]^-1/4^
_refine_ls_extinction_method 'SHELXL-2014/7 (Sheldrick 2014'
_refine_ls_goodness_of_fit_ref 1.225
_refine_ls_hydrogen_treatment constr
_refine_ls_matrix_type full
_refine_ls_number_parameters 557
_refine_ls_number_reflns 10971
_refine_ls_number_restraints 0
_refine_ls_restrained_S_all 1.225
_refine_ls_R_factor_all 0.0655
_refine_ls_R_factor_gt 0.0652
_refine_ls_shift/su_max 0.006
_refine_ls_shift/su_mean 0
_refine_ls_structure_factor_coef Fsqd
_refine_ls_weighting_details 'w=1/[\s^2^(Fo^2^)+(0.1008P)^2^+0.3790P] where P=(Fo^2^+2Fc^2^)/3'
_refine_ls_weighting_scheme calc
_refine_ls_wR_factor_gt 0.161
_refine_ls_wR_factor_ref 0.1615
_reflns_Friedel_coverage 0
_reflns_number_gt 10801
_reflns_number_total 10971
_reflns_threshold_expression 'I > 2\s(I)'
_cod_data_source_file jo6b00803_si_003.cif
_cod_data_source_block wnm93
_cod_database_code 4032022
_shelx_estimated_absorpt_t_min 0.987
_shelx_estimated_absorpt_t_max 0.993

loop_
_symmetry_equiv_pos_as_xyz
'x, y, z'
'-x, -y, -z'

loop_
_atom_site_label
_atom_site_type_symbol
_atom_site_fract_x
_atom_site_fract_y
_atom_site_fract_z
_atom_site_U_iso_or_equiv
_atom_site_adp_type
_atom_site_occupancy
_atom_site_site_symmetry_order
_atom_site_calc_flag
_atom_site_refinement_flags_posn
_atom_site_refinement_flags_adp
C1A C -0.34317(10) 0.30938(8) 0.68217(7) 0.0168(2) Uani 1 1 d . .
C1B C -0.29595(10) 0.37475(8) 0.62572(7) 0.01476(19) Uani 1 1 d . .
C1C C -0.17196(10) 0.47220(8) 0.64993(6) 0.01354(18) Uani 1 1 d . .
C1D C -0.09446(10) 0.50070(8) 0.73046(6) 0.01397(19) Uani 1 1 d . .
H1D H -0.0093 0.5656 0.7466 0.017 Uiso 1 1 calc R U
C1E C -0.13649(9) 0.43791(8) 0.78868(6) 0.01340(18) Uani 1 1 d . .
C1F C -0.26330(10) 0.34385(8) 0.76347(7) 0.0161(2) Uani 1 1 d . .
C1G C -0.47452(12) 0.20261(10) 0.65528(9) 0.0272(3) Uani 1 1 d . .
H1G1 H -0.4694 0.1477 0.6841 0.041 Uiso 1 1 calc R U
H1G2 H -0.4934 0.1686 0.5928 0.041 Uiso 1 1 calc R U
H1G3 H -0.5463 0.2221 0.6714 0.041 Uiso 1 1 calc R U
C1H C -0.45707(12) 0.38848(10) 0.53130(8) 0.0229(2) Uani 1 1 d . .
H1H1 H -0.5262 0.3656 0.5655 0.034 Uiso 1 1 calc R U
H1H2 H -0.4995 0.3628 0.4704 0.034 Uiso 1 1 calc R U
H1H3 H -0.4053 0.472 0.5501 0.034 Uiso 1 1 calc R U
C1I C -0.36226(16) 0.32353(18) 0.88458(12) 0.0440(4) Uani 1 1 d . .
H1I1 H -0.2934 0.3988 0.92 0.066 Uiso 1 1 calc R U
H1I2 H -0.3916 0.2722 0.9205 0.066 Uiso 1 1 calc R U
H1I3 H -0.4388 0.3314 0.8588 0.066 Uiso 1 1 calc R U
C1Z C -0.04482(10) 0.46756(8) 0.87358(6) 0.01467(19) Uani 1 1 d . .
H1Z1 H -0.0436 0.5354 0.9144 0.018 Uiso 1 1 calc R U
H1Z2 H -0.0801 0.4029 0.8984 0.018 Uiso 1 1 calc R U
C2A C 0.25626(10) 0.42141(9) 0.81605(7) 0.0173(2) Uani 1 1 d . .
C2B C 0.12882(10) 0.40200(8) 0.83213(7) 0.01501(19) Uani 1 1 d . .
C2C C 0.09630(9) 0.49245(8) 0.86204(6) 0.01335(18) Uani 1 1 d . .
C2D C 0.19510(10) 0.60369(8) 0.87640(6) 0.01400(18) Uani 1 1 d . .
H2D H 0.1741 0.6655 0.8971 0.017 Uiso 1 1 calc R U
C2E C 0.32411(10) 0.62800(8) 0.86155(7) 0.01443(18) Uani 1 1 d . .
C2F C 0.35225(10) 0.53536(9) 0.83121(7) 0.0166(2) Uani 1 1 d . .
C2G C 0.29121(12) 0.32349(10) 0.78724(9) 0.0265(2) Uani 1 1 d . .
H2G1 H 0.2362 0.2603 0.8085 0.04 Uiso 1 1 calc R U
H2G2 H 0.3861 0.3491 0.8102 0.04 Uiso 1 1 calc R U
H2G3 H 0.274 0.2974 0.7242 0.04 Uiso 1 1 calc R U
C2Z C 0.42842(10) 0.75138(8) 0.87964(7) 0.01660(19) Uani 1 1 d . .
H2Z1 H 0.456 0.7874 0.9427 0.02 Uiso 1 1 calc R U
H2Z2 H 0.5084 0.7518 0.8577 0.02 Uiso 1 1 calc R U
C3A C 0.32727(9) 0.87702(8) 0.71279(7) 0.01476(19) Uani 1 1 d . .
C3B C 0.30250(9) 0.96165(8) 0.76665(7) 0.01442(19) Uani 1 1 d . .
C3C C 0.31525(9) 0.97850(8) 0.85516(7) 0.01435(19) Uani 1 1 d . .
C3D C 0.35606(9) 0.90934(8) 0.89035(7) 0.01487(19) Uani 1 1 d . .
H3D H 0.3676 0.9215 0.9508 0.018 Uiso 1 1 calc R U
C3E C 0.38040(9) 0.82290(8) 0.83962(7) 0.01406(19) Uani 1 1 d . .
C3F C 0.36321(9) 0.80761(8) 0.75119(7) 0.01463(19) Uani 1 1 d . .
C3G C 0.32264(11) 0.86622(9) 0.61840(7) 0.0189(2) Uani 1 1 d . .
H3G1 H 0.3709 0.8229 0.5957 0.028 Uiso 1 1 calc R U
H3G2 H 0.3648 0.9427 0.6108 0.028 Uiso 1 1 calc R U
H3G3 H 0.2292 0.8261 0.5874 0.028 Uiso 1 1 calc R U
C3H C 0.15062(11) 0.98875(10) 0.67218(8) 0.0222(2) Uani 1 1 d . .
H3H1 H 0.0983 0.9082 0.6691 0.033 Uiso 1 1 calc R U
H3H2 H 0.1708 0.994 0.6156 0.033 Uiso 1 1 calc R U
H3H3 H 0.0989 1.031 0.6895 0.033 Uiso 1 1 calc R U
C3I C 0.27204(11) 0.62376(9) 0.65196(7) 0.0209(2) Uani 1 1 d . .
H3I1 H 0.2172 0.5907 0.6914 0.031 Uiso 1 1 calc R U
H3I2 H 0.2971 0.5676 0.618 0.031 Uiso 1 1 calc R U
H3I3 H 0.2207 0.6445 0.6133 0.031 Uiso 1 1 calc R U
C3Z C 0.29317(10) 1.07259(8) 0.91246(7) 0.01656(19) Uani 1 1 d . .
H3Z1 H 0.3463 1.1447 0.8992 0.02 Uiso 1 1 calc R U
H3Z2 H 0.3294 1.0828 0.9728 0.02 Uiso 1 1 calc R U
C4A C -0.00299(10) 1.12826(8) 0.96456(6) 0.01508(19) Uani 1 1 d . .
C4B C 0.12613(10) 1.13845(8) 0.96308(6) 0.01445(19) Uani 1 1 d . .
C4C C 0.14945(10) 1.05548(8) 0.90606(6) 0.01370(18) Uani 1 1 d . .
C4D C 0.03965(9) 0.96177(8) 0.85003(6) 0.01378(18) Uani 1 1 d . .
H4D H 0.0539 0.9046 0.8116 0.017 Uiso 1 1 calc R U
C4E C -0.09137(9) 0.94880(8) 0.84832(6) 0.01281(18) Uani 1 1 d . .
C4F C -0.10971(10) 1.03295(8) 0.90679(6) 0.01405(19) Uani 1 1 d . .
C4G C -0.02624(12) 1.21541(9) 1.02887(7) 0.0201(2) Uani 1 1 d . .
H4G1 H -0.0275 1.2741 1.0031 0.03 Uiso 1 1 calc R U
H4G2 H 0.0459 1.2513 1.08 0.03 Uiso 1 1 calc R U
H4G3 H -0.1123 1.1776 1.0454 0.03 Uiso 1 1 calc R U
C4H C -0.28212(11) 1.08032(10) 0.86644(8) 0.0221(2) Uani 1 1 d . .
H4H1 H -0.2204 1.162 0.89 0.033 Uiso 1 1 calc R U
H4H2 H -0.3727 1.0679 0.8738 0.033 Uiso 1 1 calc R U
H4H3 H -0.2821 1.0548 0.8051 0.033 Uiso 1 1 calc R U
C4I C 0.28187(14) 1.33515(10) 1.00635(9) 0.0302(3) Uani 1 1 d . .
H4I1 H 0.3389 1.3367 0.9637 0.045 Uiso 1 1 calc R U
H4I2 H 0.334 1.3966 1.0596 0.045 Uiso 1 1 calc R U
H4I3 H 0.2059 1.3462 0.9838 0.045 Uiso 1 1 calc R U
C4Z C -0.21169(9) 0.84385(8) 0.79043(6) 0.01395(19) Uani 1 1 d . .
H4Z1 H -0.2392 0.7837 0.82 0.017 Uiso 1 1 calc R U
H4Z2 H -0.2867 0.8637 0.782 0.017 Uiso 1 1 calc R U
C5A C -0.17233(9) 0.79804(8) 0.55515(6) 0.01400(18) Uani 1 1 d . .
C5B C -0.19179(9) 0.84355(8) 0.63635(6) 0.01318(18) Uani 1 1 d . .
C5C C -0.18889(9) 0.79533(8) 0.70335(6) 0.01255(18) Uani 1 1 d . .
C5D C -0.16466(9) 0.69935(8) 0.68701(6) 0.01312(18) Uani 1 1 d . .
H5D H -0.1606 0.6666 0.7322 0.016 Uiso 1 1 calc R U
C5E C -0.14614(9) 0.64954(8) 0.60693(6) 0.01280(18) Uani 1 1 d . .
C5F C -0.15161(10) 0.69989(8) 0.54145(6) 0.01364(18) Uani 1 1 d . .
C5G C -0.17146(12) 0.85318(9) 0.48459(7) 0.0197(2) Uani 1 1 d . .
H5G1 H -0.2582 0.8107 0.4444 0.03 Uiso 1 1 calc R U
H5G2 H -0.1003 0.8522 0.4538 0.03 Uiso 1 1 calc R U
H5G3 H -0.1554 0.9325 0.5097 0.03 Uiso 1 1 calc R U
C5H C -0.34584(12) 0.91952(10) 0.62560(8) 0.0230(2) Uani 1 1 d . .
H5H1 H -0.3742 0.8839 0.5632 0.035 Uiso 1 1 calc R U
H5H2 H -0.3532 0.9915 0.6407 0.035 Uiso 1 1 calc R U
H5H3 H -0.4033 0.8677 0.6548 0.035 Uiso 1 1 calc R U
C5I C -0.01163(12) 0.67507(10) 0.44547(8) 0.0231(2) Uani 1 1 d . .
H5I1 H 0.0399 0.758 0.4572 0.035 Uiso 1 1 calc R U
H5I2 H -0.0151 0.6367 0.3858 0.035 Uiso 1 1 calc R U
H5I3 H 0.0315 0.6485 0.4844 0.035 Uiso 1 1 calc R U
C5Z C -0.12137(10) 0.54403(8) 0.59014(6) 0.01490(19) Uani 1 1 d . .
H5Z1 H -0.1652 0.4958 0.5302 0.018 Uiso 1 1 calc R U
H5Z2 H -0.0239 0.5688 0.5955 0.018 Uiso 1 1 calc R U
O1A O -0.30804(8) 0.27692(7) 0.81775(6) 0.02406(19) Uani 1 1 d . .
O1B O -0.36969(8) 0.33747(7) 0.54284(5) 0.01873(17) Uani 1 1 d . .
O2A O 0.48185(8) 0.55614(8) 0.82249(6) 0.02341(19) Uani 1 1 d . .
O2B O 0.03544(8) 0.29259(6) 0.82663(5) 0.01985(18) Uani 1 1 d . .
C2I C 0.50259(12) 0.53770(11) 0.73607(9) 0.0278(3) Uani 1 1 d . .
H2I1 H 0.4236 0.4714 0.698 0.042 Uiso 1 1 calc R U
H2I2 H 0.5814 0.5234 0.7331 0.042 Uiso 1 1 calc R U
H2I3 H 0.517 0.6057 0.7178 0.042 Uiso 1 1 calc R U
C2H C -0.02758(12) 0.21685(9) 0.74195(8) 0.0236(2) Uani 1 1 d . .
H2H1 H -0.0976 0.2339 0.7181 0.035 Uiso 1 1 calc R U
H2H2 H -0.0676 0.1376 0.7442 0.035 Uiso 1 1 calc R U
H2H3 H 0.0392 0.227 0.7054 0.035 Uiso 1 1 calc R U
O3A O 0.39046(8) 0.72388(6) 0.70036(5) 0.01768(17) Uani 1 1 d . .
O3B O 0.27314(8) 1.03701(6) 0.73398(5) 0.01835(17) Uani 1 1 d . .
O4A O 0.23363(8) 1.22742(6) 1.02372(5) 0.01765(17) Uani 1 1 d . .
O4B O -0.23997(8) 1.01648(6) 0.91084(5) 0.01687(17) Uani 1 1 d . .
O5A O -0.20919(8) 0.94232(6) 0.65210(5) 0.01673(16) Uani 1 1 d . .
O5B O -0.14471(8) 0.64878(6) 0.45864(5) 0.01814(17) Uani 1 1 d . .

loop_
_atom_site_aniso_label
_atom_site_aniso_U_11
_atom_site_aniso_U_22
_atom_site_aniso_U_33
_atom_site_aniso_U_23
_atom_site_aniso_U_13
_atom_site_aniso_U_12
C1A 0.0136(4) 0.0136(4) 0.0225(5) 0.0072(4) 0.0026(4) 0.0046(3)
C1B 0.0154(4) 0.0129(4) 0.0164(5) 0.0040(3) 0.0026(4) 0.0071(3)
C1C 0.0157(4) 0.0119(4) 0.0153(4) 0.0054(3) 0.0054(4) 0.0071(3)
C1D 0.0145(4) 0.0117(4) 0.0163(5) 0.0058(3) 0.0048(4) 0.0053(3)
C1E 0.0136(4) 0.0127(4) 0.0162(4) 0.0065(3) 0.0044(4) 0.0065(3)
C1F 0.0143(4) 0.0148(4) 0.0221(5) 0.0108(4) 0.0055(4) 0.0059(3)
C1G 0.0184(5) 0.0205(5) 0.0341(7) 0.0122(5) -0.0012(5) -0.0004(4)
C1H 0.0197(5) 0.0235(5) 0.0244(6) 0.0056(4) -0.0020(4) 0.0105(4)
C1I 0.0360(7) 0.0784(11) 0.0546(10) 0.0525(10) 0.0331(7) 0.0385(8)
C1Z 0.0141(4) 0.0154(4) 0.0155(5) 0.0065(3) 0.0047(4) 0.0062(3)
C2A 0.0186(4) 0.0161(4) 0.0193(5) 0.0047(4) 0.0034(4) 0.0100(4)
C2B 0.0172(4) 0.0123(4) 0.0162(5) 0.0055(3) 0.0033(4) 0.0066(3)
C2C 0.0138(4) 0.0135(4) 0.0141(4) 0.0056(3) 0.0034(4) 0.0065(3)
C2D 0.0143(4) 0.0129(4) 0.0151(4) 0.0043(3) 0.0028(4) 0.0062(3)
C2E 0.0132(4) 0.0144(4) 0.0154(5) 0.0050(3) 0.0023(4) 0.0057(3)
C2F 0.0134(4) 0.0182(4) 0.0193(5) 0.0049(4) 0.0033(4) 0.0083(3)
C2G 0.0263(5) 0.0214(5) 0.0370(7) 0.0060(5) 0.0067(5) 0.0169(4)
C2Z 0.0130(4) 0.0158(4) 0.0187(5) 0.0057(4) 0.0007(4) 0.0045(3)
C3A 0.0129(4) 0.0157(4) 0.0147(5) 0.0045(3) 0.0041(4) 0.0051(3)
C3B 0.0125(4) 0.0139(4) 0.0166(5) 0.0057(3) 0.0044(4) 0.0047(3)
C3C 0.0112(4) 0.0135(4) 0.0157(5) 0.0030(3) 0.0032(4) 0.0035(3)
C3D 0.0122(4) 0.0156(4) 0.0142(5) 0.0037(3) 0.0030(4) 0.0041(3)
C3E 0.0116(4) 0.0129(4) 0.0156(5) 0.0045(3) 0.0024(4) 0.0034(3)
C3F 0.0128(4) 0.0140(4) 0.0156(5) 0.0032(3) 0.0040(4) 0.0051(3)
C3G 0.0205(5) 0.0224(4) 0.0148(5) 0.0064(4) 0.0058(4) 0.0096(4)
C3H 0.0207(5) 0.0269(5) 0.0241(6) 0.0136(4) 0.0051(4) 0.0121(4)
C3I 0.0219(5) 0.0168(4) 0.0180(5) 0.0007(4) 0.0017(4) 0.0057(4)
C3Z 0.0138(4) 0.0139(4) 0.0180(5) 0.0007(3) 0.0031(4) 0.0045(3)
C4A 0.0204(4) 0.0130(4) 0.0139(4) 0.0043(3) 0.0061(4) 0.0088(3)
C4B 0.0179(4) 0.0115(4) 0.0125(4) 0.0028(3) 0.0032(4) 0.0056(3)
C4C 0.0149(4) 0.0127(4) 0.0132(4) 0.0035(3) 0.0041(4) 0.0058(3)
C4D 0.0146(4) 0.0128(4) 0.0138(4) 0.0029(3) 0.0044(4) 0.0062(3)
C4E 0.0144(4) 0.0119(4) 0.0125(4) 0.0039(3) 0.0045(4) 0.0057(3)
C4F 0.0163(4) 0.0139(4) 0.0151(4) 0.0059(3) 0.0070(4) 0.0082(3)
C4G 0.0270(5) 0.0158(4) 0.0195(5) 0.0024(4) 0.0082(4) 0.0122(4)
C4H 0.0219(5) 0.0243(5) 0.0277(6) 0.0124(4) 0.0080(5) 0.0143(4)
C4I 0.0331(6) 0.0149(4) 0.0294(7) 0.0075(5) -0.0063(5) 0.0002(4)
C4Z 0.0134(4) 0.0134(4) 0.0139(4) 0.0035(3) 0.0050(4) 0.0048(3)
C5A 0.0146(4) 0.0122(4) 0.0140(4) 0.0054(3) 0.0022(4) 0.0042(3)
C5B 0.0132(4) 0.0104(3) 0.0154(5) 0.0045(3) 0.0024(4) 0.0045(3)
C5C 0.0118(4) 0.0118(4) 0.0133(4) 0.0040(3) 0.0031(3) 0.0043(3)
C5D 0.0142(4) 0.0125(4) 0.0130(4) 0.0049(3) 0.0040(4) 0.0054(3)
C5E 0.0139(4) 0.0113(3) 0.0129(4) 0.0042(3) 0.0033(3) 0.0048(3)
C5F 0.0158(4) 0.0127(4) 0.0116(4) 0.0040(3) 0.0034(4) 0.0052(3)
C5G 0.0260(5) 0.0193(4) 0.0171(5) 0.0107(4) 0.0051(4) 0.0101(4)
C5H 0.0209(5) 0.0253(5) 0.0258(6) 0.0069(4) 0.0012(5) 0.0140(4)
C5I 0.0287(5) 0.0252(5) 0.0210(5) 0.0101(4) 0.0134(5) 0.0140(4)
C5Z 0.0191(4) 0.0138(4) 0.0148(4) 0.0061(3) 0.0067(4) 0.0085(3)
O1A 0.0203(4) 0.0227(4) 0.0289(5) 0.0185(4) 0.0049(3) 0.0036(3)
O1B 0.0199(4) 0.0183(3) 0.0168(4) 0.0025(3) 0.0004(3) 0.0095(3)
O2A 0.0140(3) 0.0278(4) 0.0283(5) 0.0042(3) 0.0044(3) 0.0113(3)
O2B 0.0246(4) 0.0117(3) 0.0215(4) 0.0063(3) 0.0060(3) 0.0055(3)
C2I 0.0207(5) 0.0318(6) 0.0339(7) 0.0086(5) 0.0127(5) 0.0138(4)
C2H 0.0233(5) 0.0158(4) 0.0260(6) 0.0011(4) 0.0057(5) 0.0060(4)
O3A 0.0164(3) 0.0153(3) 0.0190(4) 0.0011(3) 0.0037(3) 0.0069(3)
O3B 0.0188(3) 0.0163(3) 0.0218(4) 0.0089(3) 0.0049(3) 0.0077(3)
O4A 0.0217(4) 0.0122(3) 0.0152(4) 0.0023(3) 0.0007(3) 0.0055(3)
O4B 0.0178(3) 0.0176(3) 0.0211(4) 0.0087(3) 0.0101(3) 0.0107(3)
O5A 0.0173(3) 0.0120(3) 0.0217(4) 0.0050(3) 0.0029(3) 0.0075(3)
O5B 0.0236(4) 0.0175(3) 0.0119(4) 0.0032(3) 0.0050(3) 0.0082(3)

loop_
_atom_type_symbol
_atom_type_description
_atom_type_scat_dispersion_real
_atom_type_scat_dispersion_imag
_atom_type_scat_source
C C 0.003 0.0016 'International Tables Vol C Tables 4.2.6.8 and 6.1.1.4'
O O 0.0105 0.0059 'International Tables Vol C Tables 4.2.6.8 and 6.1.1.4'
H H 0 0 'International Tables Vol C Tables 4.2.6.8 and 6.1.1.4'

loop_
_geom_angle_atom_site_label_1
_geom_angle_atom_site_label_2
_geom_angle_atom_site_label_3
_geom_angle
C1F C1A C1B 118.35(10)
C1F C1A C1G 120.46(9)
C1B C1A C1G 121.17(11)
O1B C1B C1C 119.70(9)
O1B C1B C1A 119.05(10)
C1C C1B C1A 121.11(10)
C1D C1C C1B 118.26(9)
C1D C1C C5Z 120.28(9)
C1B C1C C5Z 121.45(10)
C1C C1D C1E 122.79(10)
C1C C1D H1D 118.6
C1E C1D H1D 118.6
C1D C1E C1F 117.22(10)
C1D C1E C1Z 120.95(9)
C1F C1E C1Z 121.76(9)
O1A C1F C1A 118.15(10)
O1A C1F C1E 119.48(10)
C1A C1F C1E 122.19(9)
C1A C1G H1G1 109.5
C1A C1G H1G2 109.5
H1G1 C1G H1G2 109.5
C1A C1G H1G3 109.5
H1G1 C1G H1G3 109.5
H1G2 C1G H1G3 109.5
O1B C1H H1H1 109.5
O1B C1H H1H2 109.5
H1H1 C1H H1H2 109.5
O1B C1H H1H3 109.5
H1H1 C1H H1H3 109.5
H1H2 C1H H1H3 109.5
O1A C1I H1I1 109.5
O1A C1I H1I2 109.5
H1I1 C1I H1I2 109.5
O1A C1I H1I3 109.5
H1I1 C1I H1I3 109.5
H1I2 C1I H1I3 109.5
C2C C1Z C1E 111.41(9)
C2C C1Z H1Z1 109.3
C1E C1Z H1Z1 109.3
C2C C1Z H1Z2 109.3
C1E C1Z H1Z2 109.3
H1Z1 C1Z H1Z2 108
C2B C2A C2F 117.89(9)
C2B C2A C2G 120.98(10)
C2F C2A C2G 121.08(11)
O2B C2B C2A 119.99(9)
O2B C2B C2C 118.05(10)
C2A C2B C2C 121.68(9)
C2D C2C C2B 118.18(10)
C2D C2C C1Z 121.75(9)
C2B C2C C1Z 120.00(9)
C2C C2D C2E 122.54(9)
C2C C2D H2D 118.7
C2E C2D H2D 118.7
C2F C2E C2D 117.50(9)
C2F C2E C2Z 122.35(10)
C2D C2E C2Z 120.14(9)
O2A C2F C2E 119.20(9)
O2A C2F C2A 118.36(9)
C2E C2F C2A 122.22(10)
C2A C2G H2G1 109.5
C2A C2G H2G2 109.5
H2G1 C2G H2G2 109.5
C2A C2G H2G3 109.5
H2G1 C2G H2G3 109.5
H2G2 C2G H2G3 109.5
C3E C2Z C2E 113.97(10)
C3E C2Z H2Z1 108.8
C2E C2Z H2Z1 108.8
C3E C2Z H2Z2 108.8
C2E C2Z H2Z2 108.8
H2Z1 C2Z H2Z2 107.7
C3F C3A C3B 117.38(10)
C3F C3A C3G 121.57(9)
C3B C3A C3G 120.97(9)
O3B C3B C3C 117.26(9)
O3B C3B C3A 120.56(10)
C3C C3B C3A 122.04(9)
C3B C3C C3D 118.05(9)
C3B C3C C3Z 121.31(9)
C3D C3C C3Z 120.56(10)
C3C C3D C3E 122.29(10)
C3C C3D H3D 118.9
C3E C3D H3D 118.9
C3F C3E C3D 117.48(9)
C3F C3E C2Z 121.24(9)
C3D C3E C2Z 121.25(10)
O3A C3F C3E 117.99(9)
O3A C3F C3A 119.21(10)
C3E C3F C3A 122.70(9)
C3A C3G H3G1 109.5
C3A C3G H3G2 109.5
H3G1 C3G H3G2 109.5
C3A C3G H3G3 109.5
H3G1 C3G H3G3 109.5
H3G2 C3G H3G3 109.5
O3B C3H H3H1 109.5
O3B C3H H3H2 109.5
H3H1 C3H H3H2 109.5
O3B C3H H3H3 109.5
H3H1 C3H H3H3 109.5
H3H2 C3H H3H3 109.5
O3A C3I H3I1 109.5
O3A C3I H3I2 109.5
H3I1 C3I H3I2 109.5
O3A C3I H3I3 109.5
H3I1 C3I H3I3 109.5
H3I2 C3I H3I3 109.5
C3C C3Z C4C 116.71(8)
C3C C3Z H3Z1 108.1
C4C C3Z H3Z1 108.1
C3C C3Z H3Z2 108.1
C4C C3Z H3Z2 108.1
H3Z1 C3Z H3Z2 107.3
C4F C4A C4B 117.99(9)
C4F C4A C4G 121.08(10)
C4B C4A C4G 120.89(10)
O4A C4B C4A 119.62(9)
O4A C4B C4C 118.38(10)
C4A C4B C4C 121.79(9)
C4D C4C C4B 118.00(10)
C4D C4C C3Z 124.55(9)
C4B C4C C3Z 117.40(9)
C4C C4D C4E 122.20(9)
C4C C4D H4D 118.9
C4E C4D H4D 118.9
C4F C4E C4D 117.71(9)
C4F C4E C4Z 119.92(10)
C4D C4E C4Z 122.22(9)
O4B C4F C4A 119.20(9)
O4B C4F C4E 118.37(9)
C4A C4F C4E 122.29(10)
C4A C4G H4G1 109.5
C4A C4G H4G2 109.5
H4G1 C4G H4G2 109.5
C4A C4G H4G3 109.5
H4G1 C4G H4G3 109.5
H4G2 C4G H4G3 109.5
O4B C4H H4H1 109.5
O4B C4H H4H2 109.5
H4H1 C4H H4H2 109.5
O4B C4H H4H3 109.5
H4H1 C4H H4H3 109.5
H4H2 C4H H4H3 109.5
O4A C4I H4I1 109.5
O4A C4I H4I2 109.5
H4I1 C4I H4I2 109.5
O4A C4I H4I3 109.5
H4I1 C4I H4I3 109.5
H4I2 C4I H4I3 109.5
C5C C4Z C4E 114.71(8)
C5C C4Z H4Z1 108.6
C4E C4Z H4Z1 108.6
C5C C4Z H4Z2 108.6
C4E C4Z H4Z2 108.6
H4Z1 C4Z H4Z2 107.6
C5B C5A C5F 117.99(8)
C5B C5A C5G 121.39(9)
C5F C5A C5G 120.61(9)
O5A C5B C5C 118.83(9)
O5A C5B C5A 119.03(8)
C5C C5B C5A 122.09(9)
C5D C5C C5B 117.66(9)
C5D C5C C4Z 120.48(8)
C5B C5C C4Z 121.86(9)
C5C C5D C5E 122.69(9)
C5C C5D H5D 118.7
C5E C5D H5D 118.7
C5D C5E C5F 117.62(9)
C5D C5E C5Z 121.88(8)
C5F C5E C5Z 120.50(9)
O5B C5F C5E 120.15(9)
O5B C5F C5A 117.81(8)
C5E C5F C5A 121.92(9)
C5A C5G H5G1 109.5
C5A C5G H5G2 109.5
H5G1 C5G H5G2 109.5
C5A C5G H5G3 109.5
H5G1 C5G H5G3 109.5
H5G2 C5G H5G3 109.5
O5A C5H H5H1 109.5
O5A C5H H5H2 109.5
H5H1 C5H H5H2 109.5
O5A C5H H5H3 109.5
H5H1 C5H H5H3 109.5
H5H2 C5H H5H3 109.5
O5B C5I H5I1 109.5
O5B C5I H5I2 109.5
H5I1 C5I H5I2 109.5
O5B C5I H5I3 109.5
H5I1 C5I H5I3 109.5
H5I2 C5I H5I3 109.5
C1C C5Z C5E 114.30(8)
C1C C5Z H5Z1 108.7
C5E C5Z H5Z1 108.7
C1C C5Z H5Z2 108.7
C5E C5Z H5Z2 108.7
H5Z1 C5Z H5Z2 107.6
C1F O1A C1I 113.78(10)
C1B O1B C1H 114.54(9)
C2F O2A C2I 115.24(9)
C2B O2B C2H 116.15(9)
O2A C2I H2I1 109.5
O2A C2I H2I2 109.5
H2I1 C2I H2I2 109.5
O2A C2I H2I3 109.5
H2I1 C2I H2I3 109.5
H2I2 C2I H2I3 109.5
O2B C2H H2H1 109.5
O2B C2H H2H2 109.5
H2H1 C2H H2H2 109.5
O2B C2H H2H3 109.5
H2H1 C2H H2H3 109.5
H2H2 C2H H2H3 109.5
C3F O3A C3I 112.99(10)
C3B O3B C3H 116.67(9)
C4B O4A C4I 115.15(9)
C4F O4B C4H 113.38(8)
C5B O5A C5H 112.84(8)
C5F O5B C5I 114.34(9)

loop_
_geom_bond_atom_site_label_1
_geom_bond_atom_site_label_2
_geom_bond_distance
C1A C1F 1.3967(17)
C1A C1B 1.4041(14)
C1A C1G 1.5055(17)
C1B O1B 1.3859(15)
C1B C1C 1.4004(16)
C1C C1D 1.3893(16)
C1C C5Z 1.5101(14)
C1D C1E 1.3976(13)
C1D H1D 0.95
C1E C1F 1.3993(16)
C1E C1Z 1.5176(16)
C1F O1A 1.3838(13)
C1G H1G1 0.98
C1G H1G2 0.98
C1G H1G3 0.98
C1H O1B 1.4310(15)
C1H H1H1 0.98
C1H H1H2 0.98
C1H H1H3 0.98
C1I O1A 1.4337(19)
C1I H1I1 0.98
C1I H1I2 0.98
C1I H1I3 0.98
C1Z C2C 1.5119(19)
C1Z H1Z1 0.99
C1Z H1Z2 0.99
C2A C2B 1.3998(18)
C2A C2F 1.4059(17)
C2A C2G 1.5074(16)
C2B O2B 1.3825(14)
C2B C2C 1.4021(15)
C2C C2D 1.3916(15)
C2D C2E 1.3988(17)
C2D H2D 0.95
C2E C2F 1.3985(15)
C2E C2Z 1.5198(16)
C2F O2A 1.3864(17)
C2G H2G1 0.98
C2G H2G2 0.98
C2G H2G3 0.98
C2Z C3E 1.5168(15)
C2Z H2Z1 0.99
C2Z H2Z2 0.99
C3A C3F 1.4018(15)
C3A C3B 1.4062(14)
C3A C3G 1.5077(17)
C3B O3B 1.3839(13)
C3B C3C 1.3946(16)
C3C C3D 1.3994(15)
C3C C3Z 1.5096(15)
C3D C3E 1.3997(15)
C3D H3D 0.95
C3E C3F 1.3948(16)
C3F O3A 1.3918(13)
C3G H3G1 0.98
C3G H3G2 0.98
C3G H3G3 0.98
C3H O3B 1.4324(17)
C3H H3H1 0.98
C3H H3H2 0.98
C3H H3H3 0.98
C3I O3A 1.4307(15)
C3I H3I1 0.98
C3I H3I2 0.98
C3I H3I3 0.98
C3Z C4C 1.520(2)
C3Z H3Z1 0.99
C3Z H3Z2 0.99
C4A C4F 1.3934(16)
C4A C4B 1.3978(18)
C4A C4G 1.5048(15)
C4B O4A 1.3851(14)
C4B C4C 1.4050(14)
C4C C4D 1.3891(15)
C4D C4E 1.4014(18)
C4D H4D 0.95
C4E C4F 1.3971(14)
C4E C4Z 1.5141(16)
C4F O4B 1.3919(17)
C4G H4G1 0.98
C4G H4G2 0.98
C4G H4G3 0.98
C4H O4B 1.4322(14)
C4H H4H1 0.98
C4H H4H2 0.98
C4H H4H3 0.98
C4I O4A 1.4263(16)
C4I H4I1 0.98
C4I H4I2 0.98
C4I H4I3 0.98
C4Z C5C 1.5086(15)
C4Z H4Z1 0.99
C4Z H4Z2 0.99
C5A C5B 1.3992(15)
C5A C5F 1.4021(16)
C5A C5G 1.5058(15)
C5B O5A 1.3882(14)
C5B C5C 1.3991(14)
C5C C5D 1.3956(15)
C5D C5E 1.3967(14)
C5D H5D 0.95
C5E C5F 1.4012(14)
C5E C5Z 1.5222(16)
C5F O5B 1.3902(13)
C5G H5G1 0.98
C5G H5G2 0.98
C5G H5G3 0.98
C5H O5A 1.4369(19)
C5H H5H1 0.98
C5H H5H2 0.98
C5H H5H3 0.98
C5I O5B 1.4300(18)
C5I H5I1 0.98
C5I H5I2 0.98
C5I H5I3 0.98
C5Z H5Z1 0.99
C5Z H5Z2 0.99
O2A C2I 1.4295(17)
O2B C2H 1.4257(16)
C2I H2I1 0.98
C2I H2I2 0.98
C2I H2I3 0.98
C2H H2H1 0.98
C2H H2H2 0.98
C2H H2H3 0.98
